data_2019363
loop_
_publ_author_name
'Swamy, G. Y. S. K.'
'Ravikumar, K.'
'Rama Rao, A. V.'
'Gurjar, M. K.'
'Ramadevi, T.'

_publ_section_title
;
 An Oxazolidinone Derivative of D-Furanose
;
_journal_issue 3
_journal_name_full 'Acta Crystallographica Section C Crystal Structure Communications'
_journal_page_first 426
_journal_paper_doi 10.1107/S0108270194003732
_journal_volume 51
_journal_year 1995
_chemical_formula_moiety 'C26 H29 N1 O7'
_chemical_formula_sum 'C26 H29 N O7'
_chemical_formula_weight 465.5
_space_group_IT_number 19
_symmetry_cell_setting orthorhombic
_symmetry_space_group_name_Hall 'P 2ac 2ab'
_symmetry_space_group_name_H-M 'P 21 21 21'
_atom_type_scat_source 'SHELXTL-Plus (Sheldrick, 1991)'
_cell_angle_alpha 90.
_cell_angle_beta 90.
_cell_angle_gamma 90.
_cell_formula_units_Z 4
_cell_length_a 6.937(2)
_cell_length_b 15.320(2)
_cell_length_c 23.423(3)
_cell_measurement_reflns_used 25
_cell_measurement_temperature 293
_cell_measurement_theta_max 22
_cell_measurement_theta_min 9
_cell_volume 2489.3(8)
_diffrn_measurement_device 'Siemens R3m/V'
_diffrn_measurement_method \w-2\q
_diffrn_radiation_type MoK\a
_diffrn_radiation_wavelength 0.71063
_diffrn_reflns_limit_h_max 7
_diffrn_reflns_limit_h_min 0
_diffrn_reflns_limit_k_max 16
_diffrn_reflns_limit_k_min 0
_diffrn_reflns_limit_l_max 25
_diffrn_reflns_limit_l_min 0
_diffrn_reflns_number 1918
_diffrn_reflns_theta_max 45
_diffrn_standards_decay_% <1
_diffrn_standards_interval_count 98
_diffrn_standards_number 2
_exptl_absorpt_coefficient_mu 0.10
_exptl_absorpt_correction_type none
_exptl_crystal_colour 'pale white'
_exptl_crystal_density_diffrn 1.242
_exptl_crystal_description needle
_exptl_crystal_size_max 0.28
_exptl_crystal_size_mid 0.19
_exptl_crystal_size_min 0.12
_refine_diff_density_max 0.231
_refine_diff_density_min -0.180
_refine_ls_extinction_method none
_refine_ls_goodness_of_fit_obs 0.923
_refine_ls_number_parameters 316
_refine_ls_number_reflns 1415
_refine_ls_R_factor_obs 0.049
_refine_ls_shift/esd_max 0.001
_refine_ls_structure_factor_coef F
_refine_ls_weighting_details 'w = 1/[\s^2^(F) + 0.0047F^2^]'
_refine_ls_weighting_scheme calc
_refine_ls_wR_factor_obs 0.056
_reflns_number_observed 1415
_reflns_number_total 1880
_reflns_observed_criterion I>=3\s(I)
_cod_data_source_file vj1001sup1.cif
_cod_data_source_block vj1001a
_cod_depositor_comments
;
The following automatic conversions were performed:

'_refine_ls_weighting_scheme' value '1/[\s^2^(F) + 0.0047F^2^]' was
changed to 'calc'. New tag '_refine_ls_weighting_details' was
created. The value of the new tag was set to 'w = 1/[\s^2^(F) +
0.0047F^2^]'.

Automatic conversion script
Id: cif_fix_values 3143 2015-03-26 13:38:13Z robertas 
;
_cod_original_formula_sum 'C26 H29 N1 O7'
_cod_database_code 2019363

loop_
_symmetry_equiv_pos_as_xyz
x,y,z
1/2-x,-y,1/2+z
-x,1/2+y,1/2-z
1/2+x,1/2-y,-z

loop_
_atom_site_label
_atom_site_fract_x
_atom_site_fract_y
_atom_site_fract_z
_atom_site_U_iso_or_equiv
O(1) .1386(7) .8682(3) .3663(2) .126(3)
O(2) .2737(6) .9759(2) .3140(2) .080(2)
O(3) .1773(6) .8651(2) .18000(10) .0600(10)
O(4) .1674(6) .7748(2) .2907(2) .0620(10)
O(5) .2029(6) .5948(2) .2046(2) .072(2)
O(6) .3057(6) .5073(3) .2750(2) .082(2)
O(7) .8442(5) .6677(3) .4653(2) .074(2)
N(1) .4350(7) .6442(3) .2602(2) .0490(10)
C(1) .0781(8) .8517(3) .3104(2) .070(3)
C(2) .1563(7) .9272(3) .2752(2) .064(2)
C(3) .2836(7) .8839(3) .2297(2) .052(2)
C(4) .3387(8) .7986(3) .2601(2) .049(2)
C(5) .3964(8) .7208(3) .2226(2) .047(2)
C(6) .5692(8) .7435(3) .1859(3) .087(3)
C(7') .6916(10) .7940(10) .1802(7) .067(6)
C(7") .6968(12) .7043(11) .1627(6) .097(6)
C(8) .2329(7) .9493(3) .3712(3) .089(3)
C(9) .4189(8) .9352(6) .4012(3) .149(6)
C(10) .1107(7) 1.0131(6) .4011(3) .122(4)
C(11) .2246(8) .6838(4) .1874(3) .064(2)
C(12) .3168(8) .5763(4) .2493(3) .058(2)
C(13) .5452(7) .6483(3) .3114(2) .043(2)
C(14) .7423(8) .6621(4) .3110(3) .052(2)
C(15) .8462(7) .6696(4) .3614(2) .054(2)
C(16) .7548(7) .6615(3) .4132(3) .054(2)
C(17) .5590(7) .6437(4) .4133(3) .074(3)
C(18) .4565(8) .6395(4) .3638(3) .068(2)
C(19) 1.0449(10) .6850(6) .4664(3) .084(3)
C(20) .1641(8) .9371(4) .1419(3) .102(3)
C(21) .0472(7) .9118(4) .0906(3) .074(3)
C(22) -.1400(7) .9366(3) .0874(3) .083(4)
C(23) -.2486(8) .9151(4) .0393(4) .063(5)
C(24) -.1768(8) .8680(4) -.0014(4) .066(6)
C(25) .0069(8) .8409(3) .0003(4) .077(5)
C(26) .1203(7) .8624(4) .0470(3) .080(4)
H(1) -.0598(8) .8483(3) .3079(2) ?
H(2) .0564(7) .9627(3) .2589(2) ?
H(3) .3945(7) .9188(3) .2209(2) ?
H(4) .4379(8) .8109(3) .2876(2) ?
H(6) .5800(8) .6946(3) .1604(3) ?
H(9A) .4926(8) .8905(6) .3825(3) ?
H(9B) .4932(8) .9880(6) .4029(3) ?
H(9C) .3874(8) .9167(6) .4392(3) ?
H(10A) .0811(7) .9967(6) .4397(3) ?
H(10B) .1795(7) 1.0674(6) .4011(3) ?
H(10C) -.0067(7) 1.0195(6) .3798(3) ?
H(20A) .2917(8) .9538(4) .1304(3) ?
H(20B) .1047(8) .9860(4) .1606(3) ?
H(26) .2533(7) .8451(4) .0473(3) ?
H(11A) .1101(8) .7152(4) .1978(3) ?
H(11B) .2447(8) .6890(4) .1470(3) ?
H(14) .8068(8) .6651(4) .2748(3) ?
H(15) .9815(7) .6826(4) .3600(2) ?
H(17) .4938(7) .6404(4) .4494(3) ?
H(18) .3213(8) .6264(4) .3652(3) ?
H(19A) 1.0882(10) .6904(6) .5052(3) ?
H(19B) 1.1127(10) .6381(6) .4481(3) ?
H(19C) 1.0697(10) .7385(6) .4464(3) ?
H(22) -.1951(7) .9664(3) .1196(3) ?
H(23) -.3755(8) .9397(4) .0366(4) ?
H(24) -.2603(8) .8523(4) -.0324(4) ?
H(25) .0500(8) .8029(3) -.0295(4) ?

loop_
_geom_angle_atom_site_label_1
_geom_angle_atom_site_label_2
_geom_angle_atom_site_label_3
_geom_angle
_geom_angle_publ_flag
C(1) O(1) C(8) 112.0(5) yes
C(3) O(3) C(20) 113.3(4) yes
C(11) O(5) C(12) 111.0(4) yes
C(12) N(1) C(13) 121.3(5) yes
C(5) N(1) C(12) 112.7(4) yes
O(4) C(1) C(2) 107.6(4) yes
O(2) C(2) C(1) 104.9(4) yes
O(3) C(3) C(2) 111.2(4) yes
O(4) C(4) C(3) 103.9(4) yes
N(1) C(5) C(4) 108.6(4) yes
N(1) C(5) C(6) 111.9(4) yes
O(2) C(8) C(10) 111.8(5) yes
O(1) C(8) C(10) 110.9(4) yes
O(5) C(11) C(5) 106.2(4) yes
O(5) C(12) N(1) 110.0(5) yes
N(1) C(13) C(18) 120.4(5) yes
O(7) C(16) C(15) 124.8(5) yes
O(3) C(20) C(21) 109.8(5) yes
C(2) O(2) C(8) 109.4(4) yes
C(1) O(4) C(4) 108.4(4) yes
C(16) O(7) C(19) 118.2(5) yes
C(5) N(1) C(13) 123.9(4) yes
O(1) C(1) O(4) 109.0(4) yes
O(1) C(1) C(2) 105.2(4) yes
O(2) C(2) C(3) 109.8(4) yes
O(3) C(3) C(4) 109.9(4) yes
O(4) C(4) C(5) 107.8(4) yes
N(1) C(5) C(11) 99.4(4) yes
O(1) C(8) O(2) 105.6(4) yes
O(2) C(8) C(9) 108.2(5) yes
O(1) C(8) C(9) 108.2(5) yes
O(6) C(12) N(1) 127.9(6) yes
O(5) C(12) O(6) 122.0(5) yes
N(1) C(13) C(14) 122.1(5) yes
O(7) C(16) C(17) 117.0(5) yes
C(2) C(3) C(4) 100.9(4) no
O(3) C(20) C(21) 109.8(5) no
C(4) C(5) C(11) 112.8(4) no
C(6) C(5) C(11) 112.9(4) no
C(1) C(2) C(3) 104.6(4) no
C(3) C(4) C(5) 117.4(4) no
C(4) C(5) C(6) 110.7(4) no
C(5) C(6) C(7") 136.6(9) no
C(5) C(6) C(7') 143.1(9) no
C(6) C(7') C(7") 53.9(7) no
C(14) C(13) C(18) 117.5(5) no
C(14) C(15) C(16) 120.2(5) no
C(15) C(16) C(17) 118.2(6) no
C(16) C(17) C(18) 121.2(5) no
C(20) C(21) C(22) 119.3(6) no
C(21) C(22) C(23) 119.7(6) no
C(23) C(24) C(25) 121.1(7) no
C(21) C(26) C(25) 120.7(5) no
C(7') C(6) C(7") 75.0(7) no
C(6) C(7") C(7') 51.1(7) no
C(9) C(8) C(10) 111.8(6) no
C(13) C(14) C(15) 121.3(5) no
C(13) C(18) C(17) 121.4(5) no
C(20) C(21) C(26) 122.7(5) no
C(22) C(21) C(26) 118.0(5) no
C(22) C(23) C(24) 121.2(5) no
C(24) C(25) C(26) 119.2(6) no

loop_
_geom_bond_atom_site_label_1
_geom_bond_atom_site_label_2
_geom_bond_distance
_geom_bond_publ_flag
O(1) C(1) 1.398(7) yes
O(2) C(2) 1.430(7) yes
O(3) C(3) 1.407(6) yes
O(4) C(1) 1.408(7) yes
O(5) C(11) 1.431(7) yes
O(6) C(12) 1.218(7) yes
O(7) C(19) 1.417(8) yes
N(1) C(12) 1.348(7) yes
C(1) C(2) 1.520(7) no
C(3) C(4) 1.537(7) no
C(5) C(6) 1.515(8) no
C(6) C(7') 1.156(12) no
C(8) C(10) 1.471(9) no
C(13) C(18) 1.379(8) no
C(15) C(16) 1.373(8) no
C(17) C(18) 1.363(9) no
C(21) C(22) 1.355(7) no
C(22) C(23) 1.395(10) no
C(24) C(25) 1.341(8) no
O(1) C(8) 1.409(7) yes
O(2) C(8) 1.428(8) yes
O(3) C(20) 1.421(7) yes
O(4) C(4) 1.434(7) yes
O(5) C(12) 1.342(7) yes
O(7) C(16) 1.373(7) yes
N(1) C(5) 1.492(7) yes
N(1) C(13) 1.423(7) yes
C(2) C(3) 1.535(7) no
C(4) C(5) 1.533(7) no
C(5) C(11) 1.555(8) no
C(6) C(7") 1.200(13) no
C(13) C(14) 1.384(7) no
C(14) C(15) 1.388(8) no
C(16) C(17) 1.385(7) no
C(20) C(21) 1.501(9) no
C(21) C(26) 1.378(10) no
C(23) C(24) 1.295(11) no
C(25) C(26) 1.388(11) no

loop_
_geom_torsion_atom_site_label_1
_geom_torsion_atom_site_label_2
_geom_torsion_atom_site_label_3
_geom_torsion_atom_site_label_4
_geom_torsion
_geom_torsion_publ_flag
C(1) C(2) C(3) C(4) -25.5(5) yes
C(2) C(3) C(4) O(4) 37.2(5) yes
C(1) O(4) C(4) C(3) -36.0(5) yes
C(4) O(4) C(1) C(2) 19.1(5) yes
O(4) C(1) C(2) C(3) 5.5(5) yes
C(8) O(2) C(2) C(1) -14.7(5) yes
C(2) O(2) C(8) O(1) 17.7(6) yes
C(1) O(1) C(8) O(2) -13.8(6) yes
C(8) O(1) C(1) C(2) 4.8(6) yes
O(1) C(1) C(2) O(2) 6.1(5) yes
N(1) C(5) C(11) O(5) -5.2(5) yes
C(12) O(5) C(11) C(5) 8.0(6) yes
C(11) O(5) C(12) N(1) -7.5(6) yes
C(5) N(1) C(12) O(5) 3.8(6) yes
C(12) N(1) C(5) C(11) 1.1(6) yes
